data_9000211
loop_
_publ_author_name
'Papike, J. J.'
'Ross, M.'

_publ_section_title
;
 Gedrites: Crystal structures and intracrystalline cation distributions
 sample 002
;
_journal_name_full 'American Mineralogist'
_journal_page_first 1945
_journal_page_last 1972
_journal_volume 55
_journal_year 1970
_chemical_formula_sum 'Al3.4 Ca0.04 Fe2.53 Mg3.05 Na0.54 O24 Si5.96'
_chemical_name_mineral Sodicgedrite
_space_group_IT_number 62
_symmetry_space_group_name_Hall '-P 2ac 2n'
_symmetry_space_group_name_H-M 'P n m a'
_cell_angle_alpha 90
_cell_angle_beta 90
_cell_angle_gamma 90
_cell_length_a 18.601
_cell_length_b 17.839
_cell_length_c 5.284
_cell_formula_units_Z 4
_cell_volume 1753.354
_database_code_amcsd 0000216
_exptl_crystal_density_diffrn 3.305
_cod_original_formula_sum 'Si5.96 Al3.4 Mg3.05 Fe2.53 Ca.04 Na.54 O24'
_cod_database_code 9000211

loop_
_space_group_symop_operation_xyz
x,y,z
x,1/2-y,z
-x,1/2+y,-z
1/2-x,1/2+y,1/2+z
1/2+x,1/2-y,1/2-z
1/2+x,y,1/2-z
1/2-x,-y,1/2+z
-x,-y,-z

loop_
_atom_site_label
_atom_site_fract_x
_atom_site_fract_y
_atom_site_fract_z
_atom_site_occupancy
_atom_site_U_iso_or_equiv
Si1A 0.23230 -0.16260 -0.45050 0.73000 0.00709
Al1A 0.23230 -0.16260 -0.45050 0.27000 0.00709
Si1B 0.01990 -0.16410 0.30180 0.56000 0.00633
Al1B 0.01990 -0.16410 0.30180 0.44000 0.00633
Si2A 0.22820 -0.07590 0.05090 0.98000 0.00557
Al2A 0.22820 -0.07590 0.05090 0.02000 0.00557
Si2B 0.02680 -0.07990 -0.19470 0.71000 0.00747
Al2B 0.02680 -0.07990 -0.19470 0.29000 0.00747
Mg1 0.12420 0.16030 0.37050 0.67000 0.00899
Fe1 0.12420 0.16030 0.37050 0.33000 0.00899
Al2 0.12470 0.07240 -0.12900 0.68000 0.00380
Mg2 0.12470 0.07240 -0.12900 0.23000 0.00380
Fe2 0.12470 0.07240 -0.12900 0.09000 0.00380
Mg3 0.12430 0.25000 -0.12940 0.61000 0.00722
Fe3 0.12430 0.25000 -0.12940 0.39000 0.00722
Fe4 0.11840 -0.01530 0.36350 0.65000 0.00785
Mg4 0.11840 -0.01530 0.36350 0.32000 0.00785
Ca4 0.11840 -0.01530 0.36350 0.02000 0.00785
Na4 0.11840 -0.01530 0.36350 0.01000 0.00785
Na 0.11710 -0.25000 0.84800 0.52000 0.01938
O1A 0.17900 0.15810 0.03150 1.00000 0.00988
O1B 0.07010 0.15680 -0.29000 1.00000 0.00963
O2A 0.18500 0.07310 -0.44090 1.00000 0.01013
O2B 0.06350 0.07390 0.18080 1.00000 0.01077
O3A 0.18110 0.25000 -0.46620 1.00000 0.00975
O3B 0.07010 0.25000 0.21110 1.00000 0.01140
O4A 0.18630 0.00280 0.04450 1.00000 0.01077
O4B 0.06850 -0.00490 -0.29860 1.00000 0.01089
O5A 0.19730 -0.11000 0.32150 1.00000 0.00988
O5B 0.05450 -0.10140 0.09890 1.00000 0.01279
O6A 0.20300 -0.13200 -0.17630 1.00000 0.01418
O6B 0.04730 -0.14610 -0.40360 1.00000 0.01393
O7A 0.20500 -0.25000 0.51410 1.00000 0.01494
O7B 0.04530 -0.25000 0.21540 1.00000 0.00975

loop_
_cod_related_entry_id
_cod_related_entry_database
_cod_related_entry_code
1 AMCSD 0000216
